data_4114477
loop_
_publ_author_name
'Paul B. Webb'
'Murielle F. Sellin'
'Thulani E. Kunene'
'Sylvia Williamson'
'Alexandra M. Z. Slawin'
'David J. Cole-Hamilton'

_publ_section_title
;
 Continuous Flow Hydroformylation of Alkenes in Supercritical Fluid-Ionic
 Liquid Biphasic Systems
;
_journal_name_full 'Journal of the American Chemical Society'
_journal_page_first 15577
_journal_page_last 15588
_journal_paper_doi 10.1021/ja035967s
_journal_volume 125
_journal_year 2003
_chemical_formula_moiety 'C7 H13 N2.C18 H14 O3 P S'
_chemical_formula_sum 'C25 H27 N2 O3 P S'
_chemical_formula_weight 466.52
_space_group_IT_number 14
_symmetry_cell_setting monoclinic
_symmetry_space_group_name_Hall '-P 2ybc'
_symmetry_space_group_name_H-M 'P 1 21/c 1'
_atom_sites_solution_hydrogens geom
_atom_sites_solution_primary direct
_atom_sites_solution_secondary difmap
_audit_creation_method SHELXL-97
_cell_angle_alpha 90.00
_cell_angle_beta 109.292(2)
_cell_angle_gamma 90.00
_cell_formula_units_Z 4
_cell_length_a 18.0248(6)
_cell_length_b 9.64190(10)
_cell_length_c 14.8847(5)
_cell_measurement_reflns_used 133
_cell_measurement_temperature 293(2)
_cell_measurement_theta_max 168
_cell_measurement_theta_min 12
_cell_volume 2441.60(12)
_computing_cell_refinement 'Bruker SMART'
_computing_data_collection 'Bruker SMART'
_computing_data_reduction 'Bruker SHELXTL'
_computing_molecular_graphics 'Bruker SHELXTL'
_computing_publication_material 'Bruker SHELXTL'
_computing_structure_refinement 'SHELXL-97 (Sheldrick, 1997)'
_computing_structure_solution 'SHELXS-97 (Sheldrick, 1990)'
_diffrn_ambient_temperature 293(2)
_diffrn_detector_area_resol_mean 0.9
_diffrn_measured_fraction_theta_full 0.989
_diffrn_measured_fraction_theta_max 0.989
_diffrn_measurement_device_type 'CCD area detector'
_diffrn_measurement_method 'phi and omega scans'
_diffrn_radiation_monochromator graphite
_diffrn_radiation_source 'fine-focus sealed tube'
_diffrn_radiation_type MoK\a
_diffrn_radiation_wavelength 0.71073
_diffrn_reflns_av_R_equivalents 0.0256
_diffrn_reflns_av_sigmaI/netI 0.0340
_diffrn_reflns_limit_h_max 19
_diffrn_reflns_limit_h_min -19
_diffrn_reflns_limit_k_max 10
_diffrn_reflns_limit_k_min -10
_diffrn_reflns_limit_l_max 16
_diffrn_reflns_limit_l_min -14
_diffrn_reflns_number 10157
_diffrn_reflns_theta_full 23.21
_diffrn_reflns_theta_max 23.21
_diffrn_reflns_theta_min 2.39
_exptl_absorpt_coefficient_mu 0.227
_exptl_absorpt_correction_T_max 1.00000
_exptl_absorpt_correction_T_min 0.845457
_exptl_absorpt_correction_type sadabs
_exptl_crystal_colour colourless
_exptl_crystal_density_diffrn 1.269
_exptl_crystal_description prism
_exptl_crystal_F_000 984
_exptl_crystal_size_max .19
_exptl_crystal_size_mid .1
_exptl_crystal_size_min .1
_refine_diff_density_max 0.248
_refine_diff_density_min -0.163
_refine_diff_density_rms 0.035
_refine_ls_extinction_coef 0.0040(9)
_refine_ls_extinction_expression Fc^*^=kFc[1+0.001xFc^2^\l^3^/sin(2\q)]^-1/4^
_refine_ls_extinction_method SHELXL
_refine_ls_goodness_of_fit_ref 1.014
_refine_ls_hydrogen_treatment mixed
_refine_ls_matrix_type full
_refine_ls_number_parameters 290
_refine_ls_number_reflns 3459
_refine_ls_number_restraints 0
_refine_ls_restrained_S_all 1.014
_refine_ls_R_factor_all 0.0655
_refine_ls_R_factor_gt 0.0433
_refine_ls_shift/su_max 0.000
_refine_ls_shift/su_mean 0.000
_refine_ls_structure_factor_coef Fsqd
_refine_ls_weighting_details 'calc w=1/[\s^2^(Fo^2^)+(0.0557P)^2^+0.9320P] where P=(Fo^2^+2Fc^2^)/3'
_refine_ls_weighting_scheme calc
_refine_ls_wR_factor_gt 0.1036
_refine_ls_wR_factor_ref 0.1153
_reflns_number_gt 2590
_reflns_number_total 3459
_reflns_threshold_expression >2sigma(I)
_cod_data_source_file ja035967s.cif
_cod_data_source_block pwdch1
_cod_database_code 4114477

loop_
_symmetry_equiv_pos_as_xyz
'x, y, z'
'-x, y+1/2, -z+1/2'
'-x, -y, -z'
'x, -y-1/2, z-1/2'

loop_
_atom_site_label
_atom_site_type_symbol
_atom_site_fract_x
_atom_site_fract_y
_atom_site_fract_z
_atom_site_U_iso_or_equiv
_atom_site_adp_type
_atom_site_occupancy
_atom_site_symmetry_multiplicity
_atom_site_calc_flag
_atom_site_refinement_flags
N1 N 0.08236(14) 0.4573(2) 0.74306(16) 0.0610(6) Uani 1 1 d .
C2 C 0.09150(17) 0.5858(3) 0.7192(2) 0.0602(7) Uani 1 1 d .
H2A H 0.0936 0.6637 0.7568 0.072 Uiso 1 1 calc R
N3 N 0.09723(13) 0.5861(2) 0.63269(16) 0.0587(6) Uani 1 1 d .
C3 C 0.1101(2) 0.7093(4) 0.5818(3) 0.0909(11) Uani 1 1 d .
H3A H 0.1126 0.7902 0.6203 0.136 Uiso 1 1 calc R
H3B H 0.0676 0.7188 0.5229 0.136 Uiso 1 1 calc R
H3C H 0.1587 0.6996 0.5690 0.136 Uiso 1 1 calc R
C4 C 0.09088(18) 0.4530(3) 0.6007(2) 0.0696(8) Uani 1 1 d .
H4A H 0.0926 0.4236 0.5419 0.084 Uiso 1 1 calc R
C5 C 0.08173(18) 0.3720(3) 0.6694(2) 0.0718(9) Uani 1 1 d .
H5A H 0.0760 0.2760 0.6674 0.086 Uiso 1 1 calc R
C6 C 0.0694(2) 0.4117(4) 0.8318(2) 0.0860(10) Uani 1 1 d .
H6A H 0.0153 0.4311 0.8261 0.103 Uiso 1 1 calc R
H6B H 0.0765 0.3119 0.8373 0.103 Uiso 1 1 calc R
C7 C 0.1190(3) 0.4736(4) 0.9171(2) 0.0963(12) Uani 1 1 d .
H7A H 0.1085 0.5725 0.9148 0.116 Uiso 1 1 calc R
H7B H 0.1734 0.4613 0.9208 0.116 Uiso 1 1 calc R
C8 C 0.1080(2) 0.4138(4) 1.0058(2) 0.0869(11) Uani 1 1 d .
H8A H 0.1443 0.4571 1.0611 0.130 Uiso 1 1 calc R
H8B H 0.1177 0.3157 1.0082 0.130 Uiso 1 1 calc R
H8C H 0.0552 0.4306 1.0046 0.130 Uiso 1 1 calc R
P1 P 0.41935(4) 0.80894(10) 0.48924(6) 0.0673(3) Uani 1 1 d .
C13 C 0.35967(16) 0.6512(3) 0.47274(19) 0.0560(7) Uani 1 1 d .
C14 C 0.27912(15) 0.6449(3) 0.42090(18) 0.0521(7) Uani 1 1 d .
H14A H 0.2533 0.7242 0.3908 0.063 Uiso 1 1 calc R
C15 C 0.23754(15) 0.5228(3) 0.41377(17) 0.0485(6) Uani 1 1 d .
S1 S 0.13619(4) 0.51742(7) 0.34342(5) 0.0535(2) Uani 1 1 d .
O1 O 0.10722(11) 0.6563(2) 0.34712(17) 0.0792(7) Uani 1 1 d .
O2 O 0.13410(14) 0.4756(3) 0.25064(15) 0.1092(9) Uani 1 1 d .
O3 O 0.10012(12) 0.4187(2) 0.38881(16) 0.0767(6) Uani 1 1 d .
C16 C 0.27528(19) 0.4040(3) 0.4592(2) 0.0641(8) Uani 1 1 d .
H16A H 0.2471 0.3223 0.4562 0.077 Uiso 1 1 calc R
C17 C 0.3546(2) 0.4080(4) 0.5086(2) 0.0754(9) Uani 1 1 d .
H17A H 0.3803 0.3282 0.5379 0.091 Uiso 1 1 calc R
C18 C 0.39593(18) 0.5291(4) 0.5149(2) 0.0685(9) Uani 1 1 d .
H18A H 0.4496 0.5297 0.5483 0.082 Uiso 1 1 calc R
C19 C 0.39721(17) 0.8960(3) 0.5876(2) 0.0637(8) Uani 1 1 d .
C20 C 0.32464(17) 0.9036(3) 0.5988(2) 0.0678(8) Uani 1 1 d .
H20A H 0.2818 0.8605 0.5548 0.081 Uiso 1 1 calc R
C21 C 0.3145(2) 0.9747(4) 0.6750(2) 0.0803(10) Uani 1 1 d .
H21A H 0.2650 0.9790 0.6816 0.096 Uiso 1 1 calc R
C22 C 0.3771(3) 1.0384(4) 0.7403(3) 0.0937(12) Uani 1 1 d .
H22A H 0.3704 1.0862 0.7914 0.112 Uiso 1 1 calc R
C23 C 0.4488(3) 1.0310(5) 0.7299(3) 0.1140(15) Uani 1 1 d .
H23A H 0.4913 1.0750 0.7739 0.137 Uiso 1 1 calc R
C24 C 0.4597(2) 0.9597(4) 0.6554(2) 0.0951(12) Uani 1 1 d .
H24A H 0.5097 0.9541 0.6505 0.114 Uiso 1 1 calc R
C25 C 0.36286(17) 0.9120(3) 0.3857(2) 0.0613(8) Uani 1 1 d .
C26 C 0.3336(2) 1.0435(4) 0.3904(2) 0.0768(10) Uani 1 1 d .
H26A H 0.3377 1.0808 0.4494 0.092 Uiso 1 1 calc R
C27 C 0.2984(2) 1.1205(4) 0.3093(3) 0.0880(11) Uani 1 1 d .
H27A H 0.2791 1.2086 0.3142 0.106 Uiso 1 1 calc R
C28 C 0.2917(2) 1.0675(4) 0.2211(2) 0.0833(10) Uani 1 1 d .
H28A H 0.2684 1.1199 0.1666 0.100 Uiso 1 1 calc R
C29 C 0.3193(2) 0.9376(4) 0.2143(2) 0.0793(10) Uani 1 1 d .
H29A H 0.3144 0.9009 0.1548 0.095 Uiso 1 1 calc R
C30 C 0.35438(19) 0.8607(4) 0.2948(2) 0.0726(9) Uani 1 1 d .
H30A H 0.3730 0.7724 0.2889 0.087 Uiso 1 1 calc R

loop_
_atom_site_aniso_label
_atom_site_aniso_U_11
_atom_site_aniso_U_22
_atom_site_aniso_U_33
_atom_site_aniso_U_23
_atom_site_aniso_U_13
_atom_site_aniso_U_12
N1 0.0793(16) 0.0501(15) 0.0511(14) -0.0015(12) 0.0183(12) -0.0046(12)
C2 0.0732(19) 0.0509(18) 0.0543(18) -0.0043(14) 0.0182(15) 0.0020(14)
N3 0.0663(15) 0.0580(15) 0.0522(15) 0.0004(12) 0.0200(12) 0.0013(12)
C3 0.113(3) 0.085(2) 0.082(2) 0.020(2) 0.040(2) -0.001(2)
C4 0.079(2) 0.071(2) 0.061(2) -0.0184(17) 0.0253(17) -0.0039(17)
C5 0.083(2) 0.0557(19) 0.076(2) -0.0182(18) 0.0253(18) -0.0076(16)
C6 0.108(3) 0.082(2) 0.062(2) 0.0089(18) 0.020(2) -0.018(2)
C7 0.139(3) 0.089(3) 0.062(2) -0.0070(19) 0.035(2) -0.031(2)
C8 0.120(3) 0.084(2) 0.059(2) -0.0029(18) 0.033(2) -0.010(2)
P1 0.0504(4) 0.0942(7) 0.0602(5) -0.0153(4) 0.0221(4) -0.0158(4)
C13 0.0535(16) 0.073(2) 0.0424(16) -0.0066(14) 0.0176(13) 0.0031(15)
C14 0.0580(17) 0.0544(17) 0.0467(16) 0.0001(13) 0.0210(13) 0.0015(13)
C15 0.0621(16) 0.0488(15) 0.0381(14) -0.0036(12) 0.0213(13) 0.0009(13)
S1 0.0615(4) 0.0528(4) 0.0469(4) -0.0002(3) 0.0191(3) -0.0099(3)
O1 0.0641(13) 0.0530(13) 0.1065(18) 0.0153(11) 0.0091(12) -0.0022(10)
O2 0.0863(16) 0.191(3) 0.0497(14) -0.0365(15) 0.0212(12) -0.0284(17)
O3 0.0805(14) 0.0605(13) 0.0945(16) 0.0133(11) 0.0361(12) -0.0121(11)
C16 0.086(2) 0.0508(18) 0.0549(18) -0.0011(14) 0.0220(17) 0.0053(16)
C17 0.091(3) 0.067(2) 0.061(2) 0.0004(17) 0.0149(19) 0.0233(19)
C18 0.0596(18) 0.086(2) 0.0543(19) -0.0097(17) 0.0113(15) 0.0163(18)
C19 0.0609(18) 0.079(2) 0.0508(17) -0.0092(15) 0.0184(15) -0.0216(15)
C20 0.0608(18) 0.089(2) 0.0521(18) -0.0043(16) 0.0170(15) -0.0066(16)
C21 0.089(2) 0.092(2) 0.068(2) 0.0047(19) 0.036(2) 0.011(2)
C22 0.132(3) 0.095(3) 0.062(2) -0.013(2) 0.042(2) -0.007(3)
C23 0.121(3) 0.152(4) 0.070(3) -0.046(3) 0.031(2) -0.051(3)
C24 0.078(2) 0.139(3) 0.070(2) -0.031(2) 0.0273(19) -0.043(2)
C25 0.0626(17) 0.072(2) 0.0580(18) -0.0155(15) 0.0317(15) -0.0272(15)
C26 0.099(2) 0.081(2) 0.064(2) -0.0135(18) 0.0446(19) -0.019(2)
C27 0.121(3) 0.078(2) 0.085(3) 0.001(2) 0.060(2) -0.002(2)
C28 0.098(3) 0.092(3) 0.067(2) 0.004(2) 0.037(2) -0.015(2)
C29 0.100(3) 0.088(3) 0.055(2) -0.0136(19) 0.0324(19) -0.028(2)
C30 0.085(2) 0.074(2) 0.065(2) -0.0196(18) 0.0341(18) -0.0232(18)

loop_
_atom_type_symbol
_atom_type_description
_atom_type_scat_dispersion_real
_atom_type_scat_dispersion_imag
_atom_type_scat_source
C C 0.0033 0.0016 'International Tables Vol C Tables 4.2.6.8 and 6.1.1.4'
H H 0.0000 0.0000 'International Tables Vol C Tables 4.2.6.8 and 6.1.1.4'
N N 0.0061 0.0033 'International Tables Vol C Tables 4.2.6.8 and 6.1.1.4'
O O 0.0106 0.0060 'International Tables Vol C Tables 4.2.6.8 and 6.1.1.4'
P P 0.1023 0.0942 'International Tables Vol C Tables 4.2.6.8 and 6.1.1.4'
S S 0.1246 0.1234 'International Tables Vol C Tables 4.2.6.8 and 6.1.1.4'

loop_
_geom_angle_atom_site_label_1
_geom_angle_atom_site_label_2
_geom_angle_atom_site_label_3
_geom_angle
C2 N1 C5 108.6(3)
C2 N1 C6 126.3(3)
C5 N1 C6 125.0(3)
N1 C2 N3 108.8(2)
C2 N3 C4 108.2(2)
C2 N3 C3 125.4(3)
C4 N3 C3 126.3(3)
C5 C4 N3 107.5(3)
C4 C5 N1 106.9(3)
C7 C6 N1 115.7(3)
C6 C7 C8 113.2(3)
C13 P1 C25 101.47(13)
C13 P1 C19 102.31(12)
C25 P1 C19 102.42(14)
C18 C13 C14 117.3(3)
C18 C13 P1 118.3(2)
C14 C13 P1 124.4(2)
C15 C14 C13 121.1(3)
C14 C15 C16 120.0(3)
C14 C15 S1 119.7(2)
C16 C15 S1 120.3(2)
O2 S1 O3 113.28(15)
O2 S1 O1 113.87(17)
O3 S1 O1 111.70(13)
O2 S1 C15 105.74(13)
O3 S1 C15 106.12(12)
O1 S1 C15 105.30(12)
C17 C16 C15 119.5(3)
C18 C17 C16 120.4(3)
C17 C18 C13 121.7(3)
C20 C19 C24 117.8(3)
C20 C19 P1 125.8(2)
C24 C19 P1 116.4(2)
C19 C20 C21 120.9(3)
C22 C21 C20 120.2(3)
C23 C22 C21 119.3(3)
C22 C23 C24 121.0(4)
C23 C24 C19 120.9(3)
C26 C25 C30 116.8(3)
C26 C25 P1 124.7(2)
C30 C25 P1 118.3(3)
C27 C26 C25 121.4(3)
C28 C27 C26 120.3(4)
C29 C28 C27 119.6(4)
C28 C29 C30 120.3(3)
C29 C30 C25 121.6(3)

loop_
_geom_bond_atom_site_label_1
_geom_bond_atom_site_label_2
_geom_bond_distance
N1 C2 1.314(3)
N1 C5 1.368(4)
N1 C6 1.482(4)
C2 N3 1.325(3)
N3 C4 1.361(4)
N3 C3 1.468(4)
C4 C5 1.339(4)
C6 C7 1.421(4)
C7 C8 1.513(4)
P1 C13 1.832(3)
P1 C25 1.834(3)
P1 C19 1.842(3)
C13 C18 1.391(4)
C13 C14 1.402(4)
C14 C15 1.381(4)
C15 C16 1.388(4)
C15 S1 1.781(3)
S1 O2 1.427(2)
S1 O3 1.441(2)
S1 O1 1.445(2)
C16 C17 1.375(4)
C17 C18 1.372(4)
C19 C20 1.374(4)
C19 C24 1.383(4)
C20 C21 1.388(4)
C21 C22 1.368(5)
C22 C23 1.354(6)
C23 C24 1.373(5)
C25 C26 1.384(4)
C25 C30 1.401(4)
C26 C27 1.380(5)
C27 C28 1.375(5)
C28 C29 1.365(5)
C29 C30 1.373(5)

loop_
_geom_torsion_atom_site_label_1
_geom_torsion_atom_site_label_2
_geom_torsion_atom_site_label_3
_geom_torsion_atom_site_label_4
_geom_torsion
C5 N1 C2 N3 -0.3(3)
C6 N1 C2 N3 -176.5(3)
N1 C2 N3 C4 0.5(3)
N1 C2 N3 C3 -178.2(3)
C2 N3 C4 C5 -0.4(3)
C3 N3 C4 C5 178.3(3)
N3 C4 C5 N1 0.2(4)
C2 N1 C5 C4 0.1(4)
C6 N1 C5 C4 176.4(3)
C2 N1 C6 C7 -45.4(5)
C5 N1 C6 C7 139.0(4)
N1 C6 C7 C8 -174.9(3)
C25 P1 C13 C18 156.5(2)
C19 P1 C13 C18 -97.9(2)
C25 P1 C13 C14 -24.2(3)
C19 P1 C13 C14 81.4(2)
C18 C13 C14 C15 1.2(4)
P1 C13 C14 C15 -178.18(19)
C13 C14 C15 C16 0.7(4)
C13 C14 C15 S1 -177.55(19)
C14 C15 S1 O2 91.4(2)
C16 C15 S1 O2 -86.8(3)
C14 C15 S1 O3 -148.0(2)
C16 C15 S1 O3 33.8(2)
C14 C15 S1 O1 -29.4(2)
C16 C15 S1 O1 152.4(2)
C14 C15 C16 C17 -2.0(4)
S1 C15 C16 C17 176.2(2)
C15 C16 C17 C18 1.4(5)
C16 C17 C18 C13 0.5(5)
C14 C13 C18 C17 -1.8(4)
P1 C13 C18 C17 177.7(2)
C13 P1 C19 C20 -40.2(3)
C25 P1 C19 C20 64.6(3)
C13 P1 C19 C24 140.2(3)
C25 P1 C19 C24 -115.0(3)
C24 C19 C20 C21 1.0(5)
P1 C19 C20 C21 -178.7(3)
C19 C20 C21 C22 -0.1(5)
C20 C21 C22 C23 -0.1(6)
C21 C22 C23 C24 -0.6(7)
C22 C23 C24 C19 1.6(7)
C20 C19 C24 C23 -1.7(6)
P1 C19 C24 C23 178.0(3)
C13 P1 C25 C26 122.9(2)
C19 P1 C25 C26 17.4(3)
C13 P1 C25 C30 -63.2(2)
C19 P1 C25 C30 -168.7(2)
C30 C25 C26 C27 -0.5(4)
P1 C25 C26 C27 173.4(3)
C25 C26 C27 C28 -0.1(5)
C26 C27 C28 C29 0.7(5)
C27 C28 C29 C30 -0.7(5)
C28 C29 C30 C25 0.0(5)
C26 C25 C30 C29 0.5(4)
P1 C25 C30 C29 -173.8(2)

loop_
_cod_related_entry_id
_cod_related_entry_database
_cod_related_entry_code
1 ChemSpider 24772046
